data_4063152
_journal_name_full Organometallics
_journal_paper_doi 10.1021/om0499299
_journal_year 2004
_chemical_formula_moiety 'C40 H30 N2 O4 Si3'
_chemical_formula_sum 'C52 H66 N8 O6 Si4'
_chemical_formula_weight 1011.49
_space_group_IT_number 4
_symmetry_cell_setting monoclinic
_symmetry_space_group_name_Hall 'P 2yb'
_symmetry_space_group_name_H-M 'P 1 21 1'
_cell_angle_alpha 90.00
_cell_angle_beta 112.53(3)
_cell_angle_gamma 90.00
_cell_formula_units_Z 2
_cell_length_a 8.5541(17)
_cell_length_b 34.531(7)
_cell_length_c 9.798(2)
_cell_measurement_temperature 150(2)
_cell_volume 2673.2(9)
_diffrn_ambient_temperature 150(2)
_exptl_crystal_density_diffrn 1.257
_cod_original_sg_symbol_H-M 'P 21'
_cod_database_code 4063152

loop_
_symmetry_equiv_pos_as_xyz
'x, y, z'
'-x, y+1/2, -z'

loop_
_atom_site_label
_atom_site_type_symbol
_atom_site_fract_x
_atom_site_fract_y
_atom_site_fract_z
_atom_site_U_iso_or_equiv
_atom_site_adp_type
_atom_site_occupancy
_atom_site_symmetry_multiplicity
_atom_site_calc_flag
_atom_site_refinement_flags
_atom_site_disorder_assembly
_atom_site_disorder_group
Si1 Si 1.3495(3) 0.08699(7) 0.4086(3) 0.0204(6) Uani 1 1 d . . .
Si2 Si 1.6258(3) 0.14866(9) 0.4996(3) 0.0268(7) Uani 1 1 d . . .
Si3 Si 1.2273(3) 0.37606(7) 0.6248(3) 0.0204(6) Uani 1 1 d . . .
Si4 Si 0.9283(4) 0.32036(10) 0.5352(3) 0.0315(7) Uani 1 1 d . . .
O1 O 1.3398(9) 0.0977(2) 0.2449(8) 0.0274(17) Uani 1 1 d . . .
O2 O 1.4402(10) 0.0454(2) 0.4560(9) 0.0328(18) Uani 1 1 d . . .
O3 O 1.1591(8) 0.0865(2) 0.4065(8) 0.0267(16) Uani 1 1 d . . .
O4 O 1.1524(10) 0.4194(2) 0.5883(9) 0.0340(18) Uani 1 1 d . . .
O5 O 1.4100(8) 0.3742(2) 0.6116(9) 0.0288(16) Uani 1 1 d . . .
O6 O 1.2454(9) 0.3639(2) 0.7919(8) 0.0253(16) Uani 1 1 d . . .
N1 N 1.4690(10) 0.1219(2) 0.5294(10) 0.0222(18) Uani 1 1 d . . .
N2 N 1.0965(10) 0.3426(2) 0.5051(10) 0.0236(18) Uani 1 1 d . . .
N3 N 0.5335(13) 0.4954(3) -0.2434(11) 0.036(2) Uani 1 1 d . . .
N4 N 0.4805(11) 0.4192(3) 0.4084(11) 0.035(2) Uani 1 1 d . . .
N5 N 0.9367(12) 0.5387(3) 0.4099(11) 0.031(2) Uani 1 1 d . . .
N6 N 1.0432(12) 0.4618(3) -0.2226(11) 0.034(2) Uani 1 1 d . . .
N7 N 0.4530(11) 0.2995(3) -0.0925(11) 0.037(2) Uani 1 1 d . . .
N8 N 1.1049(11) 0.1577(3) 0.1232(11) 0.033(2) Uani 1 1 d . . .
C1 C 1.4472(12) 0.1260(3) 0.6664(12) 0.025(2) Uani 1 1 d . . .
C2 C 1.5484(14) 0.1046(3) 0.7930(12) 0.030(2) Uani 1 1 d . . .
C3 C 1.5181(17) 0.1080(3) 0.9208(13) 0.040(3) Uani 1 1 d . . .
H3 H 1.5868 0.0937 1.0053 0.048 Uiso 1 1 calc R . .
C4 C 1.3913(18) 0.1315(4) 0.9312(15) 0.041(3) Uani 1 1 d . . .
H4 H 1.3711 0.1334 1.0198 0.050 Uiso 1 1 calc R . .
C5 C 1.2961(16) 0.1519(4) 0.8059(14) 0.038(3) Uani 1 1 d . . .
H5 H 1.2083 0.1682 0.8097 0.046 Uiso 1 1 calc R . .
C6 C 1.3211(14) 0.1501(3) 0.6780(13) 0.029(2) Uani 1 1 d . . .
C7 C 1.5389(15) 0.1852(4) 0.3500(14) 0.037(3) Uani 1 1 d . . .
H7A H 1.4571 0.2017 0.3706 0.056 Uiso 1 1 calc R . .
H7B H 1.4825 0.1720 0.2553 0.056 Uiso 1 1 calc R . .
H7C H 1.6313 0.2012 0.3455 0.056 Uiso 1 1 calc R . .
C8 C 1.7632(16) 0.1166(5) 0.4451(19) 0.058(4) Uani 1 1 d . . .
H8A H 1.7890 0.0933 0.5069 0.087 Uiso 1 1 calc R . .
H8B H 1.8685 0.1301 0.4580 0.087 Uiso 1 1 calc R . .
H8C H 1.7052 0.1092 0.3412 0.087 Uiso 1 1 calc R . .
C9 C 1.7477(19) 0.1767(5) 0.6727(15) 0.058(4) Uani 1 1 d . . .
H9A H 1.6685 0.1910 0.7044 0.088 Uiso 1 1 calc R . .
H9B H 1.8241 0.1950 0.6528 0.088 Uiso 1 1 calc R . .
H9C H 1.8139 0.1587 0.7509 0.088 Uiso 1 1 calc R . .
C21 C 1.6876(15) 0.0793(4) 0.7862(13) 0.038(3) Uani 1 1 d . . .
H21A H 1.7024 0.0840 0.6932 0.056 Uiso 1 1 calc R . .
H21B H 1.6582 0.0521 0.7914 0.056 Uiso 1 1 calc R . .
H21C H 1.7932 0.0853 0.8695 0.056 Uiso 1 1 calc R . .
C31 C 1.1151(12) 0.3363(3) 0.3654(12) 0.027(2) Uani 1 1 d . . .
C32 C 1.0251(13) 0.3586(4) 0.2434(12) 0.035(3) Uani 1 1 d . . .
C33 C 1.0490(14) 0.3530(4) 0.1131(13) 0.039(3) Uani 1 1 d . . .
H33 H 0.9871 0.3682 0.0286 0.047 Uiso 1 1 calc R . .
C34 C 1.1641(18) 0.3251(4) 0.1051(15) 0.048(4) Uani 1 1 d . . .
H34 H 1.1827 0.3217 0.0163 0.057 Uiso 1 1 calc R . .
C35 C 1.2480(16) 0.3032(4) 0.2247(14) 0.039(3) Uani 1 1 d . . .
H35 H 1.3227 0.2837 0.2178 0.047 Uiso 1 1 calc R . .
C36 C 1.2285(14) 0.3084(4) 0.3581(13) 0.034(3) Uani 1 1 d . . .
C41 C 0.4839(18) 0.5162(4) -0.1530(15) 0.046(3) Uani 1 1 d . . .
H41 H 0.4546 0.5425 -0.1778 0.055 Uiso 1 1 calc R . .
C42 C 0.4724(17) 0.5023(4) -0.0282(17) 0.045(3) Uani 1 1 d . . .
H42 H 0.4367 0.5189 0.0316 0.054 Uiso 1 1 calc R . .
C43 C 0.5124(13) 0.4639(3) 0.0133(12) 0.029(2) Uani 1 1 d . . .
C44 C 0.5606(14) 0.4422(4) -0.0843(12) 0.033(3) Uani 1 1 d . . .
H44 H 0.5888 0.4156 -0.0641 0.040 Uiso 1 1 calc R . .
C45 C 0.5677(15) 0.4587(4) -0.2091(13) 0.037(3) Uani 1 1 d . . .
H45 H 0.5988 0.4429 -0.2739 0.044 Uiso 1 1 calc R . .
C46 C 0.5269(17) 0.4556(4) 0.3971(15) 0.043(3) Uani 1 1 d . . .
H46 H 0.5530 0.4719 0.4812 0.051 Uiso 1 1 calc R . .
C47 C 0.5397(16) 0.4711(3) 0.2735(13) 0.033(3) Uani 1 1 d . . .
H47 H 0.5719 0.4975 0.2736 0.040 Uiso 1 1 calc R . .
C48 C 0.5057(12) 0.4486(3) 0.1472(11) 0.023(2) Uani 1 1 d . . .
C49 C 0.4617(12) 0.4099(3) 0.1611(13) 0.028(2) Uani 1 1 d . . .
H49 H 0.4404 0.3924 0.0813 0.034 Uiso 1 1 calc R . .
C50 C 0.4494(12) 0.3975(3) 0.2897(11) 0.025(2) Uani 1 1 d . . .
H50 H 0.4163 0.3714 0.2936 0.031 Uiso 1 1 calc R . .
C050 C 0.9987(17) 0.2801(4) 0.6719(15) 0.044(3) Uani 1 1 d . . .
H05A H 1.0725 0.2904 0.7683 0.066 Uiso 1 1 calc R . .
H05B H 1.0609 0.2609 0.6387 0.066 Uiso 1 1 calc R . .
H05C H 0.8996 0.2678 0.6805 0.066 Uiso 1 1 calc R . .
C51 C 0.8602(14) 0.5533(4) 0.2767(14) 0.036(3) Uani 1 1 d . . .
H51 H 0.7855 0.5744 0.2669 0.043 Uiso 1 1 calc R . .
C52 C 0.8782(14) 0.5408(3) 0.1501(13) 0.034(3) Uani 1 1 d . . .
H52 H 0.8186 0.5530 0.0578 0.041 Uiso 1 1 calc R . .
C53 C 0.9870(12) 0.5095(3) 0.1608(12) 0.023(2) Uani 1 1 d . . .
C053 C 0.7776(18) 0.2986(5) 0.3612(14) 0.053(4) Uani 1 1 d . . .
H05D H 0.7359 0.3187 0.2852 0.079 Uiso 1 1 calc R . .
H05E H 0.6820 0.2872 0.3788 0.079 Uiso 1 1 calc R . .
H05F H 0.8352 0.2784 0.3277 0.079 Uiso 1 1 calc R . .
C54 C 1.0720(15) 0.4943(4) 0.3002(14) 0.037(3) Uani 1 1 d . . .
H54 H 1.1498 0.4736 0.3133 0.045 Uiso 1 1 calc R . .
C55 C 1.0453(15) 0.5087(3) 0.4197(13) 0.033(2) Uani 1 1 d . . .
H55 H 1.1048 0.4973 0.5137 0.039 Uiso 1 1 calc R . .
C56 C 1.0820(14) 0.4417(3) -0.0995(13) 0.033(3) Uani 1 1 d . . .
H56 H 1.1225 0.4160 -0.0975 0.039 Uiso 1 1 calc R . .
C57 C 1.0668(13) 0.4559(3) 0.0266(12) 0.027(2) Uani 1 1 d . . .
H57 H 1.0963 0.4402 0.1122 0.032 Uiso 1 1 calc R . .
C58 C 1.0084(11) 0.4934(3) 0.0278(11) 0.022(2) Uani 1 1 d . . .
C59 C 0.9659(14) 0.5142(3) -0.1041(13) 0.033(3) Uani 1 1 d . . .
H59 H 0.9224 0.5397 -0.1112 0.040 Uiso 1 1 calc R . .
C60 C 0.9866(16) 0.4978(4) -0.2217(14) 0.040(3) Uani 1 1 d . . .
H60 H 0.9591 0.5129 -0.3089 0.048 Uiso 1 1 calc R . .
C060 C 0.8189(16) 0.3561(4) 0.6106(16) 0.047(3) Uani 1 1 d . . .
H06A H 0.7967 0.3799 0.5515 0.071 Uiso 1 1 calc R . .
H06B H 0.8910 0.3621 0.7133 0.071 Uiso 1 1 calc R . .
H06C H 0.7116 0.3452 0.6067 0.071 Uiso 1 1 calc R . .
C61 C 1.2135(15) 0.1745(4) 0.5456(16) 0.041(3) Uani 1 1 d . . .
H61A H 1.2816 0.1822 0.4894 0.062 Uiso 1 1 calc R . .
H61B H 1.1737 0.1977 0.5803 0.062 Uiso 1 1 calc R . .
H61C H 1.1160 0.1593 0.4820 0.062 Uiso 1 1 calc R . .
C62 C 0.4291(18) 0.2650(4) -0.055(2) 0.058(4) Uani 1 1 d . . .
H62 H 0.3208 0.2590 -0.0551 0.070 Uiso 1 1 calc R . .
C63 C 0.5509(15) 0.2355(4) -0.0152(19) 0.054(4) Uani 1 1 d . . .
H63 H 0.5229 0.2101 0.0056 0.065 Uiso 1 1 calc R . .
C64 C 0.7114(13) 0.2439(3) -0.0062(11) 0.027(2) Uani 1 1 d . . .
C65 C 0.7369(15) 0.2813(4) -0.044(2) 0.056(4) Uani 1 1 d . . .
H65 H 0.8446 0.2887 -0.0421 0.067 Uiso 1 1 calc R . .
C66 C 0.6077(16) 0.3076(4) -0.0837(19) 0.055(4) Uani 1 1 d . . .
H66 H 0.6303 0.3332 -0.1064 0.066 Uiso 1 1 calc R . .
C67 C 0.9581(14) 0.1520(3) 0.1379(15) 0.036(3) Uani 1 1 d . . .
H67 H 0.9414 0.1278 0.1763 0.043 Uiso 1 1 calc R . .
C68 C 0.8282(15) 0.1789(4) 0.1012(16) 0.043(3) Uani 1 1 d . . .
H68 H 0.7275 0.1733 0.1167 0.051 Uiso 1 1 calc R . .
C69 C 0.8479(12) 0.2147(3) 0.0405(11) 0.022(2) Uani 1 1 d . . .
C70 C 0.9998(13) 0.2204(3) 0.0247(12) 0.029(2) Uani 1 1 d . . .
H70 H 1.0196 0.2441 -0.0156 0.034 Uiso 1 1 calc R . .
C71 C 1.1209(14) 0.1927(4) 0.0661(13) 0.034(3) Uani 1 1 d . . .
H71 H 1.2240 0.1980 0.0545 0.040 Uiso 1 1 calc R . .
C321 C 0.9017(15) 0.3887(4) 0.2495(14) 0.042(3) Uani 1 1 d . . .
H32A H 0.8689 0.4051 0.1613 0.063 Uiso 1 1 calc R . .
H32B H 0.9544 0.4047 0.3380 0.063 Uiso 1 1 calc R . .
H32C H 0.8010 0.3760 0.2532 0.063 Uiso 1 1 calc R . .
C361 C 1.3294(17) 0.2837(3) 0.4882(15) 0.040(3) Uani 1 1 d . . .
H36A H 1.4037 0.2665 0.4608 0.059 Uiso 1 1 calc R . .
H36B H 1.2523 0.2682 0.5184 0.059 Uiso 1 1 calc R . .
H36C H 1.3979 0.3003 0.5704 0.059 Uiso 1 1 calc R . .
H1A H 1.27(2) 0.108(6) 0.21(2) 0.080 Uiso 1 1 d . . .
H2A H 1.455(18) 0.033(5) 0.379(16) 0.058 Uiso 1 1 d . . .
H3A H 1.12(2) 0.070(6) 0.44(2) 0.080 Uiso 1 1 d . . .
H4A H 1.18(2) 0.428(5) 0.722(19) 0.080 Uiso 1 1 d . . .
H5A H 1.42(2) 0.380(5) 0.52(2) 0.080 Uiso 1 1 d . . .
H6A H 1.30(2) 0.348(5) 0.85(2) 0.080 Uiso 1 1 d . . .

loop_
_atom_site_aniso_label
_atom_site_aniso_U_11
_atom_site_aniso_U_22
_atom_site_aniso_U_33
_atom_site_aniso_U_23
_atom_site_aniso_U_13
_atom_site_aniso_U_12
Si1 0.0244(13) 0.0128(13) 0.0273(14) -0.0016(11) 0.0134(11) -0.0008(10)
Si2 0.0248(14) 0.0257(16) 0.0331(16) 0.0005(13) 0.0148(12) -0.0062(11)
Si3 0.0221(13) 0.0151(14) 0.0284(14) 0.0021(12) 0.0147(11) 0.0030(10)
Si4 0.0202(13) 0.0419(19) 0.0332(16) 0.0049(15) 0.0112(12) -0.0077(13)
O1 0.026(4) 0.025(4) 0.034(4) 0.001(3) 0.014(3) 0.003(3)
O2 0.051(5) 0.018(4) 0.033(4) 0.008(3) 0.020(4) 0.015(3)
O3 0.018(3) 0.025(4) 0.040(4) 0.003(4) 0.014(3) -0.001(3)
O4 0.052(5) 0.017(4) 0.042(4) 0.008(4) 0.028(4) 0.014(3)
O5 0.021(3) 0.030(4) 0.040(4) 0.008(4) 0.017(3) 0.000(3)
O6 0.026(4) 0.022(4) 0.029(4) 0.004(3) 0.013(3) 0.006(3)
N1 0.026(4) 0.012(4) 0.034(5) -0.002(4) 0.018(4) -0.005(3)
N2 0.024(4) 0.015(4) 0.034(5) 0.002(4) 0.014(4) -0.003(3)
N3 0.053(6) 0.025(5) 0.035(5) 0.005(4) 0.022(5) -0.016(4)
N4 0.032(5) 0.035(6) 0.038(5) 0.014(5) 0.014(4) 0.002(4)
N5 0.043(5) 0.018(5) 0.042(5) -0.003(4) 0.028(4) 0.003(4)
N6 0.043(5) 0.028(5) 0.035(5) 0.000(4) 0.017(4) 0.013(4)
N7 0.030(5) 0.034(6) 0.052(6) 0.008(5) 0.023(4) 0.011(4)
N8 0.026(5) 0.025(5) 0.049(6) 0.006(4) 0.016(4) 0.006(4)
C1 0.027(5) 0.017(5) 0.034(5) -0.009(5) 0.017(4) -0.012(4)
C2 0.034(6) 0.025(6) 0.033(6) 0.000(5) 0.015(5) -0.012(5)
C3 0.067(8) 0.023(6) 0.024(6) -0.005(5) 0.011(5) -0.020(6)
C4 0.070(8) 0.029(6) 0.044(7) -0.014(6) 0.042(7) -0.021(6)
C5 0.047(7) 0.027(6) 0.052(7) -0.018(6) 0.030(6) -0.005(5)
C6 0.036(6) 0.020(5) 0.041(6) -0.012(5) 0.024(5) -0.016(4)
C7 0.035(6) 0.036(7) 0.047(7) -0.004(6) 0.022(5) -0.012(5)
C8 0.032(6) 0.066(10) 0.089(11) 0.013(9) 0.038(7) 0.010(7)
C9 0.057(8) 0.071(11) 0.042(7) -0.003(7) 0.014(6) -0.045(8)
C21 0.043(6) 0.032(7) 0.033(6) 0.001(5) 0.010(5) 0.006(5)
C31 0.022(5) 0.027(6) 0.037(6) -0.005(5) 0.016(4) -0.012(4)
C32 0.022(5) 0.053(8) 0.029(5) -0.005(6) 0.009(4) -0.015(5)
C33 0.031(6) 0.052(8) 0.028(6) 0.009(6) 0.004(5) -0.018(5)
C34 0.062(8) 0.053(9) 0.042(7) -0.016(7) 0.037(6) -0.031(7)
C35 0.060(8) 0.028(7) 0.046(7) -0.011(6) 0.038(6) -0.023(6)
C36 0.033(6) 0.035(7) 0.040(6) -0.007(5) 0.019(5) -0.011(5)
C41 0.072(9) 0.026(7) 0.048(7) 0.008(6) 0.032(7) 0.002(6)
C42 0.064(8) 0.019(6) 0.065(9) 0.012(6) 0.039(7) 0.004(5)
C43 0.023(5) 0.023(6) 0.036(6) -0.002(5) 0.008(4) -0.007(4)
C44 0.036(6) 0.030(6) 0.034(6) -0.003(5) 0.012(5) -0.011(5)
C45 0.044(7) 0.032(7) 0.032(6) -0.011(5) 0.012(5) -0.013(5)
C46 0.063(8) 0.027(6) 0.049(7) -0.014(6) 0.033(6) -0.005(6)
C47 0.060(7) 0.011(5) 0.043(6) 0.001(5) 0.035(6) -0.004(5)
C48 0.019(5) 0.021(5) 0.028(5) 0.002(4) 0.008(4) -0.001(4)
C49 0.022(5) 0.018(5) 0.042(6) -0.001(5) 0.009(4) -0.005(4)
C50 0.026(5) 0.018(5) 0.029(5) 0.004(4) 0.007(4) 0.001(4)
C050 0.056(8) 0.030(7) 0.049(7) 0.000(6) 0.022(6) -0.013(6)
C51 0.031(6) 0.030(6) 0.049(7) -0.010(6) 0.018(5) 0.008(5)
C52 0.031(5) 0.027(6) 0.042(6) -0.006(5) 0.011(5) 0.008(5)
C53 0.024(5) 0.009(5) 0.037(6) -0.006(4) 0.014(4) 0.001(4)
C053 0.051(8) 0.067(10) 0.035(7) -0.013(7) 0.010(6) -0.028(7)
C54 0.037(6) 0.037(7) 0.040(6) 0.006(5) 0.018(5) 0.012(5)
C55 0.050(7) 0.022(6) 0.033(6) 0.003(5) 0.023(5) 0.013(5)
C56 0.038(6) 0.021(6) 0.039(6) -0.010(5) 0.014(5) 0.012(5)
C57 0.028(5) 0.023(6) 0.032(5) 0.000(5) 0.016(4) 0.008(4)
C58 0.019(4) 0.017(5) 0.030(5) 0.003(4) 0.011(4) 0.009(4)
C59 0.041(6) 0.021(6) 0.043(6) 0.004(5) 0.022(5) 0.013(5)
C60 0.058(7) 0.029(7) 0.039(7) 0.007(5) 0.026(6) 0.024(6)
C060 0.041(7) 0.049(8) 0.064(9) 0.022(7) 0.032(6) 0.012(6)
C61 0.040(6) 0.029(6) 0.069(9) -0.004(6) 0.036(6) 0.004(5)
C62 0.044(8) 0.046(9) 0.099(12) 0.035(9) 0.045(8) 0.012(6)
C63 0.026(6) 0.036(7) 0.104(12) 0.033(8) 0.028(7) 0.013(5)
C64 0.031(5) 0.025(6) 0.026(5) -0.010(5) 0.013(4) -0.001(4)
C65 0.020(6) 0.035(7) 0.108(13) 0.009(8) 0.021(7) 0.002(5)
C66 0.034(7) 0.032(7) 0.095(12) 0.009(8) 0.022(7) 0.000(5)
C67 0.030(6) 0.016(5) 0.065(8) 0.000(6) 0.022(5) 0.003(4)
C68 0.027(6) 0.033(7) 0.067(9) 0.002(6) 0.017(6) 0.006(5)
C69 0.026(5) 0.015(5) 0.022(5) -0.003(4) 0.007(4) 0.003(4)
C70 0.021(5) 0.030(6) 0.036(6) 0.005(5) 0.013(4) 0.004(4)
C71 0.027(5) 0.039(7) 0.039(6) 0.001(5) 0.016(5) -0.001(5)
C321 0.035(6) 0.045(8) 0.040(7) 0.028(6) 0.008(5) 0.009(5)
C361 0.058(7) 0.013(6) 0.060(8) 0.006(5) 0.036(7) 0.005(5)

loop_
_geom_bond_atom_site_label_1
_geom_bond_atom_site_label_2
_geom_bond_distance
_geom_bond_site_symmetry_2
_geom_bond_publ_flag
Si1 O2 1.613(7) . ?
Si1 O1 1.617(8) . ?
Si1 O3 1.621(7) . ?
Si1 N1 1.723(8) . ?
Si1 H1A 1.96(19) . ?
Si2 N1 1.743(8) . ?
Si2 C8 1.837(14) . ?
Si2 C7 1.859(13) . ?
Si2 C9 1.883(14) . ?
Si3 O4 1.613(7) . ?
Si3 O5 1.618(7) . ?
Si3 O6 1.639(8) . ?
Si3 N2 1.720(9) . ?
Si4 N2 1.752(8) . ?
Si4 C053 1.857(12) . ?
Si4 C050 1.864(14) . ?
Si4 C060 1.865(14) . ?
O1 H1A 0.66(18) . ?
O2 H2A 0.91(16) . ?
O3 H3A 0.79(19) . ?
O4 H4A 1.28(17) . ?
O5 H5A 0.92(18) . ?
O6 H6A 0.80(18) . ?
N1 C1 1.432(13) . ?
N2 C31 1.454(14) . ?
N3 C45 1.313(16) . ?
N3 C41 1.330(17) . ?
N4 C50 1.322(15) . ?
N4 C46 1.336(16) . ?
N5 C51 1.315(16) . ?
N5 C55 1.372(14) . ?
N6 C56 1.319(15) . ?
N6 C60 1.336(15) . ?
N7 C62 1.287(17) . ?
N7 C66 1.322(16) . ?
N8 C67 1.332(14) . ?
N8 C71 1.359(15) . ?
C1 C6 1.400(15) . ?
C1 C2 1.417(16) . ?
C2 C3 1.377(16) . ?
C2 C21 1.499(16) . ?
C3 C4 1.39(2) . ?
C3 H3 0.9500 . ?
C4 C5 1.38(2) . ?
C4 H4 0.9500 . ?
C5 C6 1.351(16) . ?
C5 H5 0.9500 . ?
C6 C61 1.525(18) . ?
C7 H7A 0.9800 . ?
C7 H7B 0.9800 . ?
C7 H7C 0.9800 . ?
C8 H8A 0.9800 . ?
C8 H8B 0.9800 . ?
C8 H8C 0.9800 . ?
C9 H9A 0.9800 . ?
C9 H9B 0.9800 . ?
C9 H9C 0.9800 . ?
C21 H21A 0.9800 . ?
C21 H21B 0.9800 . ?
C21 H21C 0.9800 . ?
C31 C32 1.384(17) . ?
C31 C36 1.387(16) . ?
C32 C33 1.381(17) . ?
C32 C321 1.499(18) . ?
C33 C34 1.40(2) . ?
C33 H33 0.9500 . ?
C34 C35 1.35(2) . ?
C34 H34 0.9500 . ?
C35 C36 1.391(16) . ?
C35 H35 0.9500 . ?
C36 C361 1.502(17) . ?
C41 C42 1.351(18) . ?
C41 H41 0.9500 . ?
C42 C43 1.390(16) . ?
C42 H42 0.9500 . ?
C43 C44 1.397(16) . ?
C43 C48 1.435(15) . ?
C44 C45 1.371(16) . ?
C44 H44 0.9500 . ?
C45 H45 0.9500 . ?
C46 C47 1.367(17) . ?
C46 H46 0.9500 . ?
C47 C48 1.396(15) . ?
C47 H47 0.9500 . ?
C48 C49 1.407(15) . ?
C49 C50 1.372(15) . ?
C49 H49 0.9500 . ?
C50 H50 0.9500 . ?
C050 H05A 0.9800 . ?
C050 H05B 0.9800 . ?
C050 H05C 0.9800 . ?
C51 C52 1.377(16) . ?
C51 H51 0.9500 . ?
C52 C53 1.404(14) . ?
C52 H52 0.9500 . ?
C53 C54 1.381(16) . ?
C53 C58 1.491(14) . ?
C053 H05D 0.9800 . ?
C053 H05E 0.9800 . ?
C053 H05F 0.9800 . ?
C54 C55 1.369(16) . ?
C54 H54 0.9500 . ?
C55 H55 0.9500 . ?
C56 C57 1.382(15) . ?
C56 H56 0.9500 . ?
C57 C58 1.390(14) . ?
C57 H57 0.9500 . ?
C58 C59 1.397(16) . ?
C59 C60 1.355(17) . ?
C59 H59 0.9500 . ?
C60 H60 0.9500 . ?
C060 H06A 0.9800 . ?
C060 H06B 0.9800 . ?
C060 H06C 0.9800 . ?
C61 H61A 0.9800 . ?
C61 H61B 0.9800 . ?
C61 H61C 0.9800 . ?
C62 C63 1.401(18) . ?
C62 H62 0.9500 . ?
C63 C64 1.373(16) . ?
C63 H63 0.9500 . ?
C64 C65 1.383(18) . ?
C64 C69 1.475(13) . ?
C65 C66 1.369(19) . ?
C65 H65 0.9500 . ?
C66 H66 0.9500 . ?
C67 C68 1.386(16) . ?
C67 H67 0.9500 . ?
C68 C69 1.411(17) . ?
C68 H68 0.9500 . ?
C69 C70 1.380(14) . ?
C70 C71 1.354(16) . ?
C70 H70 0.9500 . ?
C71 H71 0.9500 . ?
C321 H32A 0.9800 . ?
C321 H32B 0.9800 . ?
C321 H32C 0.9800 . ?
C361 H36A 0.9800 . ?
C361 H36B 0.9800 . ?
C361 H36C 0.9800 . ?

loop_
_cod_related_entry_id
_cod_related_entry_database
_cod_related_entry_code
1 ChemSpider 30659627
